data_2205800
loop_
_publ_author_name
'Min Hong'
'Handong Yin'
'Daqi Wang'
'Gang Li'

_publ_section_title
;
 Bis(3-chlorobenzyl)tin(IV) ester of pyruvic acid
 4-hydroxybenzoylhydrazone
;
_journal_issue 5
_journal_name_full 'Acta Crystallographica Section E'
_journal_page_first m1006
_journal_page_last m1008
_journal_paper_doi 10.1107/S1600536805012663
_journal_volume 61
_journal_year 2005
_chemical_formula_moiety 'C52 H52 Cl4 N4 O10 Sn2'
_chemical_formula_sum 'C52 H52 Cl4 N4 O10 Sn2'
_chemical_formula_weight 1272.16
_chemical_name_systematic ?
_space_group_IT_number 14
_symmetry_cell_setting monoclinic
_symmetry_space_group_name_Hall '-P 2yn'
_symmetry_space_group_name_H-M 'P 1 21/n 1'
_atom_sites_solution_hydrogens geom
_atom_sites_solution_primary direct
_atom_sites_solution_secondary difmap
_audit_creation_method SHELXL-97
_cell_angle_alpha 90.00
_cell_angle_beta 92.171(2)
_cell_angle_gamma 90.00
_cell_formula_units_Z 2
_cell_length_a 11.887(2)
_cell_length_b 11.775(2)
_cell_length_c 19.293(3)
_cell_measurement_reflns_used 6599
_cell_measurement_temperature 298(2)
_cell_measurement_theta_max 28.044
_cell_measurement_theta_min 2.435
_cell_volume 2698.5(8)
_computing_cell_refinement 'SAINT (Siemens, 1996)'
_computing_data_collection 'SMART (Siemens, 1996)'
_computing_data_reduction SAINT
_computing_molecular_graphics 'SHELXTL (Sheldrick, 1997b)'
_computing_publication_material SHELXTL
_computing_structure_refinement 'SHELXL97 (Sheldrick, 1997a)'
_computing_structure_solution 'SHELXS97 (Sheldrick, 1997a)'
_diffrn_ambient_temperature 298(2)
_diffrn_measured_fraction_theta_full 0.998
_diffrn_measured_fraction_theta_max 0.998
_diffrn_measurement_device_type 'Siemens SMART CCD area-detector'
_diffrn_measurement_method '\f and \w'
_diffrn_radiation_monochromator graphite
_diffrn_radiation_source 'fine-focus sealed tube'
_diffrn_radiation_type MoK\a
_diffrn_radiation_wavelength 0.71073
_diffrn_reflns_av_R_equivalents 0.0281
_diffrn_reflns_av_sigmaI/netI 0.0309
_diffrn_reflns_limit_h_max 7
_diffrn_reflns_limit_h_min -14
_diffrn_reflns_limit_k_max 14
_diffrn_reflns_limit_k_min -13
_diffrn_reflns_limit_l_max 22
_diffrn_reflns_limit_l_min -22
_diffrn_reflns_number 13866
_diffrn_reflns_theta_full 25.03
_diffrn_reflns_theta_max 25.03
_diffrn_reflns_theta_min 1.98
_diffrn_standards_number 0
_exptl_absorpt_coefficient_mu 1.183
_exptl_absorpt_correction_T_max 0.7406
_exptl_absorpt_correction_T_min 0.6005
_exptl_absorpt_correction_type multi-scan
_exptl_absorpt_process_details '(SADABS; Sheldrick, 1996)'
_exptl_crystal_colour light-yellow
_exptl_crystal_density_diffrn 1.566
_exptl_crystal_density_method 'not measured'
_exptl_crystal_description block
_exptl_crystal_F_000 1280
_exptl_crystal_size_max 0.48
_exptl_crystal_size_mid 0.43
_exptl_crystal_size_min 0.27
_refine_diff_density_max 0.807
_refine_diff_density_min -0.704
_refine_ls_extinction_method none
_refine_ls_goodness_of_fit_ref 1.006
_refine_ls_hydrogen_treatment mixed
_refine_ls_matrix_type full
_refine_ls_number_parameters 329
_refine_ls_number_reflns 4753
_refine_ls_number_restraints 0
_refine_ls_restrained_S_all 1.006
_refine_ls_R_factor_all 0.0430
_refine_ls_R_factor_gt 0.0295
_refine_ls_shift/su_max 0.000
_refine_ls_shift/su_mean 0.000
_refine_ls_structure_factor_coef Fsqd
_refine_ls_weighting_details 'calc w = 1/[\s^2^(Fo^2^)+(0.0403P)^2^+2.5821P] where P = (Fo^2^+2Fc^2^)/3'
_refine_ls_weighting_scheme calc
_refine_ls_wR_factor_gt 0.0718
_refine_ls_wR_factor_ref 0.0825
_reflns_number_gt 3808
_reflns_number_total 4753
_reflns_threshold_expression I>2\s(I)
_cod_data_source_file sg6005.cif
_cod_data_source_block I
_cod_original_cell_volume 2698.4(8)
_cod_original_sg_symbol_H-M 'P 21/n'
_cod_database_code 2205800
_cod_database_fobs_code 2205800

loop_
_symmetry_equiv_pos_as_xyz
'x, y, z'
'-x+1/2, y+1/2, -z+1/2'
'-x, -y, -z'
'x-1/2, -y-1/2, z-1/2'

loop_
_atom_site_label
_atom_site_fract_x
_atom_site_fract_y
_atom_site_fract_z
_atom_site_U_iso_or_equiv
_atom_site_adp_type
_atom_site_calc_flag
_atom_site_refinement_flags
_atom_site_occupancy
_atom_site_type_symbol
Sn1 -0.034116(19) 0.085766(19) 0.096833(11) 0.03453(9) Uani d . 1 Sn
Cl1 0.07253(13) 0.60719(10) 0.14878(7) 0.0802(4) Uani d . 1 Cl
Cl2 -0.1547(2) -0.03640(16) 0.39072(9) 0.1536(9) Uani d . 1 Cl
N1 0.1358(2) 0.1197(2) 0.14503(13) 0.0342(6) Uani d . 1 N
N2 0.1408(2) 0.1637(2) 0.21069(13) 0.0376(7) Uani d . 1 N
O1 0.10704(19) 0.02833(19) 0.02175(11) 0.0366(5) Uani d . 1 O
O2 0.2921(2) 0.0271(2) 0.00853(12) 0.0462(6) Uani d . 1 O
O3 -0.05325(19) 0.1756(2) 0.19191(11) 0.0386(5) Uani d . 1 O
O4 -0.0068(2) 0.3560(3) 0.50046(12) 0.0600(8) Uani d . 1 O
H4 -0.0708 0.3796 0.5060 0.090 Uiso calc R 1 H
O5 -0.2357(2) 0.0798(3) 0.11136(15) 0.0546(8) Uani d . 1 O
C1 0.2081(3) 0.0444(3) 0.04339(16) 0.0342(7) Uani d . 1 C
C2 0.2270(3) 0.0872(3) 0.11636(16) 0.0356(7) Uani d . 1 C
C3 0.3410(3) 0.0889(4) 0.1500(2) 0.0531(10) Uani d . 1 C
H3A 0.3369 0.1189 0.1961 0.080 Uiso calc R 1 H
H3B 0.3895 0.1359 0.1235 0.080 Uiso calc R 1 H
H3C 0.3705 0.0131 0.1521 0.080 Uiso calc R 1 H
C4 0.0374(3) 0.1888(3) 0.23025(16) 0.0347(7) Uani d . 1 C
C5 0.0262(3) 0.2341(3) 0.30079(16) 0.0352(7) Uani d . 1 C
C6 0.1160(3) 0.2324(3) 0.34884(18) 0.0455(9) Uani d . 1 C
H6 0.1851 0.2036 0.3363 0.055 Uiso calc R 1 H
C7 0.1034(3) 0.2733(3) 0.41537(19) 0.0506(10) Uani d . 1 C
H7 0.1641 0.2719 0.4472 0.061 Uiso calc R 1 H
C8 0.0009(3) 0.3162(3) 0.43457(17) 0.0425(9) Uani d . 1 C
C9 -0.0884(3) 0.3177(3) 0.38713(18) 0.0486(10) Uani d . 1 C
H9 -0.1574 0.3469 0.3997 0.058 Uiso calc R 1 H
C10 -0.0763(3) 0.2760(3) 0.32086(19) 0.0509(10) Uani d . 1 C
H10 -0.1377 0.2762 0.2895 0.061 Uiso calc R 1 H
C11 -0.0680(3) 0.2321(3) 0.03393(17) 0.0397(8) Uani d . 1 C
H11A -0.0751 0.2091 -0.0143 0.048 Uiso calc R 1 H
H11B -0.1392 0.2650 0.0465 0.048 Uiso calc R 1 H
C12 0.0222(3) 0.3204(3) 0.04177(17) 0.0382(8) Uani d . 1 C
C13 0.0096(3) 0.4105(3) 0.08690(18) 0.0430(8) Uani d . 1 C
H13 -0.0544 0.4154 0.1130 0.052 Uiso calc R 1 H
C14 0.0920(4) 0.4931(3) 0.0932(2) 0.0518(10) Uani d . 1 C
C15 0.1884(4) 0.4865(4) 0.0564(2) 0.0599(11) Uani d . 1 C
H15 0.2435 0.5423 0.0613 0.072 Uiso calc R 1 H
C16 0.2023(4) 0.3970(4) 0.0124(2) 0.0606(11) Uani d . 1 C
H16 0.2677 0.3913 -0.0124 0.073 Uiso calc R 1 H
C17 0.1197(3) 0.3150(3) 0.00444(19) 0.0484(9) Uani d . 1 C
H17 0.1295 0.2553 -0.0263 0.058 Uiso calc R 1 H
C18 -0.0434(3) -0.0847(3) 0.13614(18) 0.0442(9) Uani d . 1 C
H18A -0.1198 -0.1126 0.1294 0.053 Uiso calc R 1 H
H18B 0.0055 -0.1333 0.1101 0.053 Uiso calc R 1 H
C19 -0.0099(3) -0.0914(3) 0.21072(18) 0.0405(8) Uani d . 1 C
C20 -0.0876(4) -0.0678(3) 0.2614(2) 0.0557(11) Uani d . 1 C
H20 -0.1617 -0.0505 0.2483 0.067 Uiso calc R 1 H
C21 -0.0551(6) -0.0700(4) 0.3302(3) 0.0820(17) Uani d . 1 C
C22 0.0501(7) -0.0954(5) 0.3514(3) 0.099(2) Uani d . 1 C
H22 0.0694 -0.0960 0.3985 0.119 Uiso calc R 1 H
C23 0.1301(5) -0.1206(4) 0.3041(3) 0.0894(18) Uani d . 1 C
H23 0.2034 -0.1382 0.3189 0.107 Uiso calc R 1 H
C24 0.0992(4) -0.1196(3) 0.2330(3) 0.0623(12) Uani d . 1 C
H24 0.1522 -0.1379 0.2006 0.075 Uiso calc R 1 H
C25 -0.3106(3) 0.1623(4) 0.1410(2) 0.0593(11) Uani d . 1 C
H25A -0.3723 0.1782 0.1080 0.071 Uiso calc R 1 H
H25B -0.2700 0.2325 0.1499 0.071 Uiso calc R 1 H
C26 -0.3566(4) 0.1201(5) 0.2066(3) 0.0803(15) Uani d . 1 C
H26A -0.4054 0.1765 0.2251 0.120 Uiso calc R 1 H
H26B -0.2957 0.1050 0.2395 0.120 Uiso calc R 1 H
H26C -0.3983 0.0514 0.1977 0.120 Uiso calc R 1 H
H1 -0.273(4) 0.053(5) 0.082(3) 0.090(19) Uiso d . 1 H

loop_
_atom_site_aniso_label
_atom_site_aniso_U_11
_atom_site_aniso_U_22
_atom_site_aniso_U_33
_atom_site_aniso_U_12
_atom_site_aniso_U_13
_atom_site_aniso_U_23
Sn1 0.03709(15) 0.03598(14) 0.03062(14) -0.00412(10) 0.00253(9) -0.00448(10)
Cl1 0.1089(10) 0.0576(7) 0.0731(8) -0.0126(7) -0.0087(7) -0.0244(6)
Cl2 0.277(3) 0.1046(12) 0.0862(11) -0.0042(15) 0.1011(15) -0.0204(9)
N1 0.0409(16) 0.0348(15) 0.0269(14) -0.0034(12) 0.0019(12) -0.0072(11)
N2 0.0393(16) 0.0433(16) 0.0305(14) -0.0027(13) 0.0031(12) -0.0092(12)
O1 0.0353(13) 0.0412(13) 0.0334(12) -0.0052(11) 0.0012(10) -0.0081(10)
O2 0.0383(14) 0.0643(17) 0.0364(13) -0.0059(12) 0.0076(11) -0.0115(12)
O3 0.0370(13) 0.0453(14) 0.0334(12) 0.0012(11) -0.0008(10) -0.0116(10)
O4 0.0553(17) 0.089(2) 0.0354(14) 0.0232(15) -0.0015(12) -0.0179(14)
O5 0.0423(16) 0.0705(19) 0.0512(17) -0.0100(14) 0.0051(13) -0.0245(15)
C1 0.040(2) 0.0324(17) 0.0302(17) -0.0021(15) 0.0036(15) -0.0013(13)
C2 0.0377(19) 0.0381(18) 0.0311(17) -0.0042(15) 0.0036(14) -0.0055(14)
C3 0.039(2) 0.076(3) 0.044(2) 0.004(2) 0.0003(17) -0.019(2)
C4 0.042(2) 0.0299(17) 0.0322(17) -0.0018(15) 0.0035(15) -0.0028(13)
C5 0.0389(19) 0.0345(18) 0.0322(17) 0.0004(15) 0.0002(14) -0.0056(14)
C6 0.041(2) 0.054(2) 0.042(2) 0.0139(18) 0.0021(16) -0.0125(17)
C7 0.043(2) 0.069(3) 0.039(2) 0.0148(19) -0.0097(17) -0.0164(18)
C8 0.047(2) 0.050(2) 0.0300(18) 0.0064(17) 0.0023(16) -0.0085(16)
C9 0.038(2) 0.068(3) 0.040(2) 0.0152(18) 0.0008(16) -0.0160(18)
C10 0.042(2) 0.069(3) 0.041(2) 0.0096(19) -0.0045(17) -0.0163(18)
C11 0.043(2) 0.041(2) 0.0343(18) -0.0002(16) -0.0051(15) -0.0026(15)
C12 0.046(2) 0.0357(18) 0.0322(17) -0.0014(16) -0.0061(15) 0.0051(14)
C13 0.046(2) 0.043(2) 0.0401(19) 0.0003(17) 0.0000(16) -0.0020(16)
C14 0.069(3) 0.039(2) 0.046(2) -0.0036(19) -0.016(2) -0.0010(17)
C15 0.058(3) 0.051(3) 0.069(3) -0.017(2) -0.011(2) 0.010(2)
C16 0.061(3) 0.058(3) 0.064(3) -0.004(2) 0.014(2) 0.011(2)
C17 0.061(3) 0.042(2) 0.043(2) -0.0023(19) 0.0079(19) 0.0013(16)
C18 0.060(2) 0.0330(18) 0.040(2) -0.0074(17) 0.0079(17) -0.0045(15)
C19 0.053(2) 0.0272(17) 0.0412(19) -0.0036(16) 0.0049(17) -0.0011(14)
C20 0.074(3) 0.040(2) 0.053(2) 0.007(2) 0.011(2) -0.0038(18)
C21 0.147(6) 0.046(3) 0.054(3) -0.003(3) 0.029(3) 0.001(2)
C22 0.166(7) 0.072(4) 0.057(3) -0.017(4) -0.028(4) 0.005(3)
C23 0.096(4) 0.066(3) 0.102(5) -0.007(3) -0.050(4) 0.022(3)
C24 0.063(3) 0.041(2) 0.082(3) -0.003(2) -0.002(2) 0.006(2)
C25 0.049(2) 0.068(3) 0.061(3) 0.006(2) -0.001(2) -0.014(2)
C26 0.072(3) 0.087(4) 0.083(3) 0.008(3) 0.028(3) -0.014(3)

loop_
_atom_type_symbol
_atom_type_description
_atom_type_scat_dispersion_real
_atom_type_scat_dispersion_imag
_atom_type_scat_source
C C 0.0033 0.0016 'International Tables Vol C Tables 4.2.6.8 and 6.1.1.4'
H H 0.0000 0.0000 'International Tables Vol C Tables 4.2.6.8 and 6.1.1.4'
N N 0.0061 0.0033 'International Tables Vol C Tables 4.2.6.8 and 6.1.1.4'
O O 0.0106 0.0060 'International Tables Vol C Tables 4.2.6.8 and 6.1.1.4'
Sn Sn -0.6537 1.4246 'International Tables Vol C Tables 4.2.6.8 and 6.1.1.4'
Cl Cl 0.1484 0.1585 'International Tables Vol C Tables 4.2.6.8 and 6.1.1.4'

loop_
_geom_angle_atom_site_label_1
_geom_angle_atom_site_label_2
_geom_angle_atom_site_label_3
_geom_angle_site_symmetry_3
_geom_angle
_geom_angle_publ_flag
O3 Sn1 C11 . 93.70(11) y
O3 Sn1 C18 . 98.66(11) ?
C11 Sn1 C18 . 160.40(14) y
O3 Sn1 N1 . 71.17(9) y
C11 Sn1 N1 . 103.92(11) ?
C18 Sn1 N1 . 94.47(13) y
O3 Sn1 O1 . 140.44(8) y
C11 Sn1 O1 . 90.32(11) y
C18 Sn1 O1 . 89.77(11) ?
N1 Sn1 O1 . 69.67(8) y
O3 Sn1 O5 . 77.14(9) y
C11 Sn1 O5 . 85.60(12) ?
C18 Sn1 O5 . 82.42(13) ?
N1 Sn1 O5 . 147.32(10) ?
O1 Sn1 O5 . 142.42(9) ?
O3 Sn1 O1 3 155.61(8) ?
C11 Sn1 O1 3 82.85(10) ?
C18 Sn1 O1 3 79.60(10) ?
N1 Sn1 O1 3 133.13(8) ?
O1 Sn1 O1 3 63.90(9) ?
O5 Sn1 O1 3 78.53(8) ?
C2 N1 N2 . 120.0(3) ?
C2 N1 Sn1 . 122.0(2) ?
N2 N1 Sn1 . 117.5(2) ?
C4 N2 N1 . 109.7(3) ?
C1 O1 Sn1 . 116.22(19) ?
C4 O3 Sn1 . 115.93(19) ?
C8 O4 H4 . 109.5 ?
C25 O5 Sn1 . 130.6(2) ?
C25 O5 H1 . 102(4) ?
Sn1 O5 H1 . 118(4) ?
O2 C1 O1 . 124.6(3) ?
O2 C1 C2 . 117.9(3) ?
O1 C1 C2 . 117.5(3) ?
N1 C2 C3 . 125.2(3) ?
N1 C2 C1 . 113.7(3) ?
C3 C2 C1 . 121.1(3) ?
C2 C3 H3A . 109.5 ?
C2 C3 H3B . 109.5 ?
H3A C3 H3B . 109.5 ?
C2 C3 H3C . 109.5 ?
H3A C3 H3C . 109.5 ?
H3B C3 H3C . 109.5 ?
O3 C4 N2 . 124.7(3) ?
O3 C4 C5 . 118.0(3) ?
N2 C4 C5 . 117.3(3) ?
C10 C5 C6 . 118.8(3) ?
C10 C5 C4 . 120.0(3) ?
C6 C5 C4 . 121.2(3) ?
C7 C6 C5 . 120.5(3) ?
C7 C6 H6 . 119.8 ?
C5 C6 H6 . 119.8 ?
C8 C7 C6 . 120.2(3) ?
C8 C7 H7 . 119.9 ?
C6 C7 H7 . 119.9 ?
O4 C8 C9 . 122.6(3) ?
O4 C8 C7 . 117.9(3) ?
C9 C8 C7 . 119.5(3) ?
C8 C9 C10 . 120.4(3) ?
C8 C9 H9 . 119.8 ?
C10 C9 H9 . 119.8 ?
C9 C10 C5 . 120.6(3) ?
C9 C10 H10 . 119.7 ?
C5 C10 H10 . 119.7 ?
C12 C11 Sn1 . 112.5(2) ?
C12 C11 H11A . 109.1 ?
Sn1 C11 H11A . 109.1 ?
C12 C11 H11B . 109.1 ?
Sn1 C11 H11B . 109.1 ?
H11A C11 H11B . 107.8 ?
C13 C12 C17 . 118.3(3) ?
C13 C12 C11 . 120.1(3) ?
C17 C12 C11 . 121.6(3) ?
C14 C13 C12 . 120.1(4) ?
C14 C13 H13 . 120.0 ?
C12 C13 H13 . 120.0 ?
C15 C14 C13 . 121.1(4) ?
C15 C14 Cl1 . 119.7(3) ?
C13 C14 Cl1 . 119.2(3) ?
C16 C15 C14 . 119.2(4) ?
C16 C15 H15 . 120.4 ?
C14 C15 H15 . 120.4 ?
C15 C16 C17 . 120.4(4) ?
C15 C16 H16 . 119.8 ?
C17 C16 H16 . 119.8 ?
C16 C17 C12 . 120.9(4) ?
C16 C17 H17 . 119.5 ?
C12 C17 H17 . 119.5 ?
C19 C18 Sn1 . 112.1(2) ?
C19 C18 H18A . 109.2 ?
Sn1 C18 H18A . 109.2 ?
C19 C18 H18B . 109.2 ?
Sn1 C18 H18B . 109.2 ?
H18A C18 H18B . 107.9 ?
C24 C19 C20 . 117.6(4) ?
C24 C19 C18 . 121.8(4) ?
C20 C19 C18 . 120.6(4) ?
C21 C20 C19 . 120.3(5) ?
C21 C20 H20 . 119.9 ?
C19 C20 H20 . 119.9 ?
C22 C21 C20 . 121.9(5) ?
C22 C21 Cl2 . 119.9(5) ?
C20 C21 Cl2 . 118.2(5) ?
C21 C22 C23 . 120.5(5) ?
C21 C22 H22 . 119.7 ?
C23 C22 H22 . 119.7 ?
C22 C23 C24 . 118.9(5) ?
C22 C23 H23 . 120.5 ?
C24 C23 H23 . 120.5 ?
C19 C24 C23 . 120.7(5) ?
C19 C24 H24 . 119.7 ?
C23 C24 H24 . 119.7 ?
O5 C25 C26 . 111.3(4) ?
O5 C25 H25A . 109.4 ?
C26 C25 H25A . 109.4 ?
O5 C25 H25B . 109.4 ?
C26 C25 H25B . 109.4 ?
H25A C25 H25B . 108.0 ?
C25 C26 H26A . 109.5 ?
C25 C26 H26B . 109.5 ?
H26A C26 H26B . 109.5 ?
C25 C26 H26C . 109.5 ?
H26A C26 H26C . 109.5 ?
H26B C26 H26C . 109.5 ?

loop_
_geom_bond_atom_site_label_1
_geom_bond_atom_site_label_2
_geom_bond_site_symmetry_2
_geom_bond_distance
_geom_bond_publ_flag
Sn1 O3 . 2.137(2) y
Sn1 C11 . 2.137(3) ?
Sn1 C18 . 2.150(3) ?
Sn1 N1 . 2.228(3) y
Sn1 O1 . 2.357(2) y
Sn1 O5 . 2.424(3) y
Sn1 O1 3 2.764(2) y
Cl1 C14 . 1.739(4) ?
Cl2 C21 . 1.741(6) ?
N1 C2 . 1.293(4) y
N1 N2 . 1.368(3) y
N2 C4 . 1.333(4) y
O1 C1 . 1.271(4) ?
O2 C1 . 1.241(4) ?
O3 C4 . 1.293(4) y
O4 C8 . 1.361(4) ?
O4 H4 . 0.8200 ?
O5 C25 . 1.450(5) ?
O5 H1 . 0.77(5) ?
C1 C2 . 1.504(4) ?
C2 C3 . 1.480(5) ?
C3 H3A . 0.9600 ?
C3 H3B . 0.9600 ?
C3 H3C . 0.9600 ?
C4 C5 . 1.472(4) ?
C5 C10 . 1.383(5) ?
C5 C6 . 1.387(5) ?
C6 C7 . 1.384(5) ?
C6 H6 . 0.9300 ?
C7 C8 . 1.382(5) ?
C7 H7 . 0.9300 ?
C8 C9 . 1.375(5) ?
C9 C10 . 1.382(5) ?
C9 H9 . 0.9300 ?
C10 H10 . 0.9300 ?
C11 C12 . 1.497(5) ?
C11 H11A . 0.9700 ?
C11 H11B . 0.9700 ?
C12 C13 . 1.384(5) ?
C12 C17 . 1.388(5) ?
C13 C14 . 1.383(5) ?
C13 H13 . 0.9300 ?
C14 C15 . 1.374(6) ?
C15 C16 . 1.367(6) ?
C15 H15 . 0.9300 ?
C16 C17 . 1.382(6) ?
C16 H16 . 0.9300 ?
C17 H17 . 0.9300 ?
C18 C19 . 1.481(5) ?
C18 H18A . 0.9700 ?
C18 H18B . 0.9700 ?
C19 C24 . 1.390(6) ?
C19 C20 . 1.398(5) ?
C20 C21 . 1.368(7) ?
C20 H20 . 0.9300 ?
C21 C22 . 1.335(9) ?
C22 C23 . 1.375(9) ?
C22 H22 . 0.9300 ?
C23 C24 . 1.406(7) ?
C23 H23 . 0.9300 ?
C24 H24 . 0.9300 ?
C25 C26 . 1.484(6) ?
C25 H25A . 0.9700 ?
C25 H25B . 0.9700 ?
C26 H26A . 0.9600 ?
C26 H26B . 0.9600 ?
C26 H26C . 0.9600 ?

loop_
_geom_hbond_atom_site_label_D
_geom_hbond_atom_site_label_H
_geom_hbond_atom_site_label_A
_geom_hbond_site_symmetry_A
_geom_hbond_distance_DH
_geom_hbond_distance_HA
_geom_hbond_distance_DA
_geom_hbond_angle_DHA
O4 H4 O2 4_566 0.82 1.97 2.767(4) 165
O5 H1 O2 3 0.77(5) 2.00(5) 2.696(4) 151(5)
